data_4310395
loop_
_publ_author_name
'Yong-Hua Li'
'Xi-Sen Wang'
'Hong Zhao'
'Rong-Xin Yuan'
'Jing Zhang'
'Ren-Gen Xiong'
'Xiao-Zeng You'
'Huang-Xian Ju'
'Zi-Ling Xue'

_publ_contact_author_address
;
Prof. Ren-Gen Xiong
Coordination Chemistry Institue
Nanjing University, Nanjing
210093, P. R. China
;
_publ_contact_author_email Xiongrg@netra.nju.edu.cn
_publ_contact_author_fax 86-25-3317761
_publ_contact_author_name 'Prof. Ren-Gen Xiong'
_publ_contact_author_phone 86-25-3594724
_publ_section_title
;
 Three Olefin Copper(I) Dimeric Complexes with 2-, 3-, and
 4-Pyridylacrylic Acid and Their Electrochemical Properties
;
_journal_name_full 'Inorganic Chemistry'
_journal_page_first 712
_journal_page_last 715
_journal_paper_doi 10.1021/ic0343859
_journal_volume 43
_journal_year 2004
_chemical_formula_sum 'C8 H8 Cl2 Cu N O2'
_chemical_formula_weight 284.59
_chemical_name_systematic
; 
 ? 
;
_space_group_IT_number 2
_symmetry_cell_setting triclinic
_symmetry_space_group_name_Hall '-P 1'
_symmetry_space_group_name_H-M 'P -1'
_atom_sites_solution_hydrogens geom
_atom_sites_solution_primary direct
_atom_sites_solution_secondary difmap
_audit_creation_method SHELXL-97
_cell_angle_alpha 76.575(3)
_cell_angle_beta 79.859(3)
_cell_angle_gamma 71.527(2)
_cell_formula_units_Z 2
_cell_length_a 7.2107(9)
_cell_length_b 8.5682(11)
_cell_length_c 8.7294(11)
_cell_measurement_temperature 296(2)
_cell_volume 494.48(11)
_computing_structure_refinement 'SHELXL-97 (Sheldrick, 1997)'
_computing_structure_solution 'SHELXS-97 (Sheldrick, 1990)'
_diffrn_ambient_temperature 296(2)
_diffrn_measured_fraction_theta_full 0.901
_diffrn_measured_fraction_theta_max 0.901
_diffrn_measurement_device_type
;
 Siemens Smart CCD area detector diffractometer
;
_diffrn_measurement_method '\w scans'
_diffrn_radiation_monochromator graphite
_diffrn_radiation_source 'fine-focus sealed tube'
_diffrn_radiation_type MoK\a
_diffrn_radiation_wavelength 0.71073
_diffrn_reflns_av_R_equivalents 0.0236
_diffrn_reflns_av_sigmaI/netI 0.0797
_diffrn_reflns_limit_h_max 10
_diffrn_reflns_limit_h_min -10
_diffrn_reflns_limit_k_max 11
_diffrn_reflns_limit_k_min -12
_diffrn_reflns_limit_l_max 13
_diffrn_reflns_limit_l_min -10
_diffrn_reflns_number 4780
_diffrn_reflns_theta_full 33.45
_diffrn_reflns_theta_max 33.45
_diffrn_reflns_theta_min 2.55
_exptl_absorpt_coefficient_mu 2.717
_exptl_absorpt_correction_T_max 1.000000
_exptl_absorpt_correction_T_min 0.734334
_exptl_absorpt_correction_type empirical
_exptl_absorpt_process_details 'SADABS (Sheldrick, 1996)'
_exptl_crystal_colour Red
_exptl_crystal_density_diffrn 1.911
_exptl_crystal_density_method 'not measured'
_exptl_crystal_description Needles
_exptl_crystal_F_000 284
_exptl_crystal_size_max 0.15
_exptl_crystal_size_mid 0.10
_exptl_crystal_size_min 0.05
_refine_diff_density_max 0.607
_refine_diff_density_min -0.409
_refine_diff_density_rms 0.090
_refine_ls_extinction_method none
_refine_ls_goodness_of_fit_ref 0.750
_refine_ls_hydrogen_treatment mixed
_refine_ls_matrix_type full
_refine_ls_number_parameters 131
_refine_ls_number_reflns 3476
_refine_ls_number_restraints 1
_refine_ls_restrained_S_all 0.750
_refine_ls_R_factor_all 0.0623
_refine_ls_R_factor_gt 0.0375
_refine_ls_shift/su_max 0.000
_refine_ls_shift/su_mean 0.000
_refine_ls_structure_factor_coef Fsqd
_refine_ls_weighting_details 'calc w=1/[\s^2^(Fo^2^)+(0.0270P)^2^+0.0000P] where P=(Fo^2^+2Fc^2^)/3'
_refine_ls_weighting_scheme calc
_refine_ls_wR_factor_gt 0.0676
_refine_ls_wR_factor_ref 0.0730
_reflns_number_gt 2159
_reflns_number_total 3476
_reflns_threshold_expression >2sigma(I)
_cod_data_source_file ic0343859si20031031_092232_3.cif
_cod_data_source_block '[(4-H2PYA)2Cu+2Cl4(I)]n_(3-HPYA=3-pyridylacrylic_acid)'
_cod_depositor_comments
;
The following automatic conversions were performed:
'_symmetry_cell_setting' value 'Triclinic' changed to 'triclinic'
according to '/home/saulius/struct/CIF-dictionaries/cif_core.dic'
dictionary named 'cif_core.dic' version 2.4.1 from 2010-06-29.

Automatic conversion script
Id: cif_fix_enum 1527 2010-12-29 10:47:43Z saulius 
;
_cod_database_code 4310395

loop_
_symmetry_equiv_pos_as_xyz
'x, y, z'
'-x, -y, -z'

loop_
_atom_site_label
_atom_site_type_symbol
_atom_site_fract_x
_atom_site_fract_y
_atom_site_fract_z
_atom_site_U_iso_or_equiv
_atom_site_adp_type
_atom_site_occupancy
_atom_site_symmetry_multiplicity
_atom_site_calc_flag
_atom_site_refinement_flags
_atom_site_disorder_assembly
_atom_site_disorder_group
Cu1 Cu 0.48284(4) 0.97452(4) 0.19280(4) 0.02980(10) Uani 1 1 d . . .
Cl1 Cl 0.48629(9) 1.21326(7) 0.00689(8) 0.03059(14) Uani 1 1 d . . .
Cl2 Cl 0.78566(8) 0.86034(7) 0.26717(8) 0.03329(15) Uani 1 1 d . . .
C8 C 0.0734(3) 1.1713(3) 0.2484(3) 0.0268(5) Uani 1 1 d . . .
O2 O 0.3440(3) 0.6393(2) 0.3742(2) 0.0417(5) Uani 1 1 d . . .
N1 N -0.1425(3) 1.4985(3) 0.1878(3) 0.0377(6) Uani 1 1 d . . .
H1A H -0.2105 1.6020 0.1684 0.045 Uiso 1 1 calc R . .
C7 C 0.3054(3) 0.9191(3) 0.3967(3) 0.0290(5) Uani 1 1 d . . .
H7A H 0.2903 0.9845 0.4788 0.035 Uiso 1 1 calc R . .
C6 C 0.1886(3) 0.9926(3) 0.2767(3) 0.0272(5) Uani 1 1 d . . .
H6A H 0.1339 0.9173 0.2417 0.033 Uiso 1 1 calc R . .
C5 C 0.3799(3) 0.7354(3) 0.4439(3) 0.0302(6) Uani 1 1 d . . .
O1 O 0.4814(3) 0.6845(2) 0.5627(2) 0.0424(5) Uani 1 1 d D . .
C4 C -0.0710(3) 1.2250(3) 0.1462(3) 0.0334(6) Uani 1 1 d . . .
H4A H -0.0943 1.1489 0.0968 0.040 Uiso 1 1 calc R . .
C3 C -0.1787(4) 1.3893(3) 0.1183(4) 0.0382(7) Uani 1 1 d . . .
H3A H -0.2770 1.4252 0.0511 0.046 Uiso 1 1 calc R . .
C2 C -0.0041(4) 1.4524(3) 0.2864(4) 0.0412(7) Uani 1 1 d . . .
H2A H 0.0172 1.5315 0.3330 0.049 Uiso 1 1 calc R . .
C1 C 0.1054(4) 1.2894(3) 0.3183(3) 0.0380(7) Uani 1 1 d . . .
H1B H 0.2018 1.2569 0.3868 0.046 Uiso 1 1 calc R . .
H2 H 0.543(6) 0.5606(8) 0.585(6) 0.141(18) Uiso 1 1 d D . .

loop_
_atom_site_aniso_label
_atom_site_aniso_U_11
_atom_site_aniso_U_22
_atom_site_aniso_U_33
_atom_site_aniso_U_23
_atom_site_aniso_U_13
_atom_site_aniso_U_12
Cu1 0.02612(15) 0.02653(17) 0.03271(19) 0.00007(13) -0.00670(14) -0.00421(12)
Cl1 0.0373(3) 0.0222(3) 0.0317(3) -0.0015(2) -0.0101(3) -0.0070(2)
Cl2 0.0270(3) 0.0266(3) 0.0465(4) -0.0060(3) -0.0125(3) -0.0040(2)
C8 0.0238(11) 0.0211(11) 0.0302(14) -0.0008(10) -0.0019(10) -0.0029(9)
O2 0.0483(11) 0.0252(9) 0.0512(13) -0.0009(9) -0.0179(10) -0.0077(8)
N1 0.0348(11) 0.0210(10) 0.0455(15) 0.0015(10) -0.0032(11) 0.0022(9)
C7 0.0250(11) 0.0240(12) 0.0325(15) -0.0035(10) 0.0003(11) -0.0024(9)
C6 0.0208(11) 0.0204(11) 0.0388(15) -0.0036(10) -0.0051(11) -0.0042(9)
C5 0.0257(12) 0.0234(12) 0.0352(15) 0.0005(11) -0.0032(11) -0.0024(9)
O1 0.0514(11) 0.0276(10) 0.0418(12) 0.0025(9) -0.0169(10) -0.0028(9)
C4 0.0302(12) 0.0260(13) 0.0445(17) -0.0040(12) -0.0093(12) -0.0078(10)
C3 0.0298(13) 0.0296(14) 0.0488(18) 0.0052(13) -0.0139(13) -0.0038(11)
C2 0.0520(17) 0.0252(13) 0.0454(18) -0.0103(12) -0.0105(15) -0.0042(12)
C1 0.0419(15) 0.0252(13) 0.0430(17) -0.0044(12) -0.0165(14) 0.0005(11)

loop_
_atom_type_symbol
_atom_type_description
_atom_type_scat_dispersion_real
_atom_type_scat_dispersion_imag
_atom_type_scat_source
C C 0.0033 0.0016 'International Tables Vol C Tables 4.2.6.8 and 6.1.1.4'
H H 0.0000 0.0000 'International Tables Vol C Tables 4.2.6.8 and 6.1.1.4'
N N 0.0061 0.0033 'International Tables Vol C Tables 4.2.6.8 and 6.1.1.4'
O O 0.0106 0.0060 'International Tables Vol C Tables 4.2.6.8 and 6.1.1.4'
Cu Cu 0.3201 1.2651 'International Tables Vol C Tables 4.2.6.8 and 6.1.1.4'
Cl Cl 0.1484 0.1585 'International Tables Vol C Tables 4.2.6.8 and 6.1.1.4'

loop_
_geom_angle_atom_site_label_1
_geom_angle_atom_site_label_2
_geom_angle_atom_site_label_3
_geom_angle
_geom_angle_site_symmetry_1
_geom_angle_site_symmetry_3
_geom_angle_publ_flag
C7 Cu1 C6 38.54(9) . . ?
C7 Cu1 Cl2 103.14(7) . . ?
C6 Cu1 Cl2 141.41(7) . . ?
C7 Cu1 Cl1 134.72(7) . . ?
C6 Cu1 Cl1 106.94(7) . . ?
Cl2 Cu1 Cl1 107.39(3) . . ?
C7 Cu1 Cl1 112.41(7) . 2_675 ?
C6 Cu1 Cl1 96.00(7) . 2_675 ?
Cl2 Cu1 Cl1 97.45(2) . 2_675 ?
Cl1 Cu1 Cl1 95.99(2) . 2_675 ?
Cu1 Cl1 Cu1 84.01(2) . 2_675 ?
C4 C8 C1 118.2(2) . . ?
C4 C8 C6 119.0(2) . . ?
C1 C8 C6 122.8(2) . . ?
C2 N1 C3 122.3(2) . . ?
C2 N1 H1A 118.9 . . ?
C3 N1 H1A 118.9 . . ?
C6 C7 C5 121.9(2) . . ?
C6 C7 Cu1 72.06(15) . . ?
C5 C7 Cu1 103.94(16) . . ?
C6 C7 H7A 116.4 . . ?
C5 C7 H7A 116.4 . . ?
Cu1 C7 H7A 116.4 . . ?
C7 C6 C8 123.9(2) . . ?
C7 C6 Cu1 69.40(13) . . ?
C8 C6 Cu1 108.61(15) . . ?
C7 C6 H6A 115.2 . . ?
C8 C6 H6A 115.2 . . ?
Cu1 C6 H6A 115.2 . . ?
O2 C5 O1 123.4(2) . . ?
O2 C5 C7 121.7(2) . . ?
O1 C5 C7 114.8(2) . . ?
C5 O1 H2 113(3) . . ?
C3 C4 C8 120.0(3) . . ?
C3 C4 H4A 120.0 . . ?
C8 C4 H4A 120.0 . . ?
N1 C3 C4 119.7(2) . . ?
N1 C3 H3A 120.1 . . ?
C4 C3 H3A 120.1 . . ?
N1 C2 C1 119.8(3) . . ?
N1 C2 H2A 120.1 . . ?
C1 C2 H2A 120.1 . . ?
C2 C1 C8 120.0(3) . . ?
C2 C1 H1B 120.0 . . ?
C8 C1 H1B 120.0 . . ?

loop_
_geom_bond_atom_site_label_1
_geom_bond_atom_site_label_2
_geom_bond_distance
_geom_bond_site_symmetry_2
_geom_bond_publ_flag
Cu1 C7 2.054(2) . ?
Cu1 C6 2.088(2) . ?
Cu1 Cl2 2.2354(7) . ?
Cu1 Cl1 2.3011(7) . ?
Cu1 Cl1 2.5720(7) 2_675 ?
Cl1 Cu1 2.5720(7) 2_675 ?
C8 C4 1.387(3) . ?
C8 C1 1.391(3) . ?
C8 C6 1.479(3) . ?
O2 C5 1.240(3) . ?
N1 C2 1.337(4) . ?
N1 C3 1.337(3) . ?
N1 H1A 0.8600 . ?
C7 C6 1.368(3) . ?
C7 C5 1.476(3) . ?
C7 H7A 0.9800 . ?
C6 H6A 0.9800 . ?
C5 O1 1.287(3) . ?
O1 H2 1.000(2) . ?
C4 C3 1.364(3) . ?
C4 H4A 0.9300 . ?
C3 H3A 0.9300 . ?
C2 C1 1.360(3) . ?
C2 H2A 0.9300 . ?
C1 H1B 0.9300 . ?
